data_1504121
loop_
_publ_author_name
'Wei, Jun-Fa'
'Chen, Zhan-Guo'
'Lei, Wei'
'Zhang, Li-Hui'
'Wang, Ming-Zheng'
'Shi, Xian-Ying'
'Li, Run-Tao'

_publ_section_title
;
 Silicon powder: the first nonmetal elemental catalyst for
 aminobromination of olefins with TsNH(2) and NBS.
;
_journal_issue 18
_journal_name_full 'Organic letters'
_journal_page_first 4216
_journal_page_last 4219
_journal_paper_doi 10.1021/ol9015833
_journal_volume 11
_journal_year 2009
_chemical_formula_moiety 'C23 H23 Br N O4 S'
_chemical_formula_sum 'C23 H23 Br N O4 S'
_chemical_formula_weight 489.39
_chemical_name_systematic
; 
 ? 
;
_space_group_IT_number 14
_symmetry_cell_setting monoclinic
_symmetry_space_group_name_Hall '-P 2ybc'
_symmetry_space_group_name_H-M 'P 1 21/c 1'
_atom_sites_solution_hydrogens geom
_atom_sites_solution_primary direct
_atom_sites_solution_secondary difmap
_audit_creation_method SHELXL-97
_cell_angle_alpha 90.00
_cell_angle_beta 100.46(3)
_cell_angle_gamma 90.00
_cell_formula_units_Z 4
_cell_length_a 10.960(2)
_cell_length_b 16.770(3)
_cell_length_c 12.380(3)
_cell_measurement_reflns_used 4060
_cell_measurement_temperature 293(2)
_cell_measurement_theta_max 25.30
_cell_measurement_theta_min 1.89
_cell_volume 2237.6(8)
_computing_cell_refinement 'SAINT-Plus (Bruker, 2001)'
_computing_data_collection 'APEX2 (Bruker, 2004)'
_computing_data_reduction SAINT-Plus
_computing_molecular_graphics 'SHELXTL (Bruker, 2001)'
_computing_publication_material SHELXTL
_computing_structure_refinement 'SHELXL-97 (Sheldrick, 1997)'
_computing_structure_solution 'SHELXS-97 (Sheldrick, 1997)'
_diffrn_ambient_temperature 293(2)
_diffrn_measured_fraction_theta_full 0.999
_diffrn_measured_fraction_theta_max 0.999
_diffrn_measurement_device_type 'Bruker APEX II CCD area-detector'
_diffrn_measurement_method '\f and \w scans'
_diffrn_radiation_monochromator graphite
_diffrn_radiation_source 'fine-focus sealed tube'
_diffrn_radiation_type MoK\a
_diffrn_radiation_wavelength 0.71073
_diffrn_reflns_av_R_equivalents 0.0403
_diffrn_reflns_av_sigmaI/netI 0.0504
_diffrn_reflns_limit_h_max 9
_diffrn_reflns_limit_h_min -13
_diffrn_reflns_limit_k_max 19
_diffrn_reflns_limit_k_min -20
_diffrn_reflns_limit_l_max 14
_diffrn_reflns_limit_l_min -13
_diffrn_reflns_number 11723
_diffrn_reflns_theta_full 25.30
_diffrn_reflns_theta_max 25.30
_diffrn_reflns_theta_min 1.89
_diffrn_standards_decay_% 0
_diffrn_standards_interval_count 0
_diffrn_standards_interval_time 0
_diffrn_standards_number 0
_exptl_absorpt_coefficient_mu 1.959
_exptl_absorpt_correction_T_max 0.6724
_exptl_absorpt_correction_T_min 0.4863
_exptl_absorpt_correction_type multi-scan
_exptl_absorpt_process_details '(SADABS; Bruker, 2001)'
_exptl_crystal_colour colorless
_exptl_crystal_density_diffrn 1.453
_exptl_crystal_density_method 'not measured'
_exptl_crystal_description block
_exptl_crystal_F_000 1004
_exptl_crystal_size_max 0.43
_exptl_crystal_size_mid 0.28
_exptl_crystal_size_min 0.22
_refine_diff_density_max 0.340
_refine_diff_density_min -0.492
_refine_diff_density_rms 0.051
_refine_ls_extinction_method none
_refine_ls_goodness_of_fit_ref 1.007
_refine_ls_hydrogen_treatment noref
_refine_ls_matrix_type full
_refine_ls_number_parameters 273
_refine_ls_number_reflns 4060
_refine_ls_number_restraints 0
_refine_ls_restrained_S_all 1.007
_refine_ls_R_factor_all 0.0830
_refine_ls_R_factor_gt 0.0402
_refine_ls_shift/su_max 0.000
_refine_ls_shift/su_mean 0.000
_refine_ls_structure_factor_coef Fsqd
_refine_ls_weighting_details 'calc w=1/[\s^2^(Fo^2^)+(0.0680P)^2^+0.0000P] where P=(Fo^2^+2Fc^2^)/3'
_refine_ls_weighting_scheme calc
_refine_ls_wR_factor_gt 0.1076
_refine_ls_wR_factor_ref 0.1262
_reflns_number_gt 2461
_reflns_number_total 4060
_reflns_threshold_expression I>2\s(I)
_cod_data_source_file ol9015833_si_001.cif
_cod_data_source_block z
_cod_depositor_comments
;
The following automatic conversions were performed:

'_symmetry_cell_setting' value 'Monoclinic' changed to 'monoclinic'
according to /home/saulius/struct/CIF-dictionaries/cif_core.dic
dictionary named 'cif_core.dic' version 2.4.2 from 2011-04-26.

Automatic conversion script
Id: cif_fix_values 1715 2011-07-08 13:25:40Z adriana 
;
_cod_original_sg_symbol_H-M P2(1)/c
_cod_database_code 1504121

loop_
_symmetry_equiv_pos_as_xyz
'x, y, z'
'-x, y+1/2, -z+1/2'
'-x, -y, -z'
'x, -y-1/2, z-1/2'

loop_
_atom_site_label
_atom_site_type_symbol
_atom_site_fract_x
_atom_site_fract_y
_atom_site_fract_z
_atom_site_U_iso_or_equiv
_atom_site_adp_type
_atom_site_occupancy
_atom_site_symmetry_multiplicity
_atom_site_calc_flag
_atom_site_refinement_flags
Br1 Br 0.53764(3) 0.00419(2) 0.67608(4) 0.0792(2) Uani 1 1 d .
N1 N 0.1524(2) 0.01989(14) 0.6215(2) 0.0489(7) Uani 1 1 d .
H1A H 0.1544 -0.0334 0.6300 0.059 Uiso 1 1 calc R
H1B H 0.1330 0.0293 0.5488 0.059 Uiso 1 1 calc R
O1 O -0.0684(2) 0.00932(13) 0.6201(2) 0.0701(7) Uani 1 1 d .
O2 O 0.0726(2) 0.04761(15) 0.79213(19) 0.0735(7) Uani 1 1 d .
O3 O 0.3293(2) 0.34276(13) 0.44529(19) 0.0659(7) Uani 1 1 d .
O4 O 0.3329(3) -0.07589(15) 0.8133(2) 0.0821(8) Uani 1 1 d .
C1 C 0.3273(3) 0.27312(19) 0.5025(3) 0.0493(8) Uani 1 1 d .
C2 C 0.3559(3) 0.26600(19) 0.6154(3) 0.0514(8) Uani 1 1 d .
H2 H 0.3821 0.3104 0.6584 0.062 Uiso 1 1 calc R
C3 C 0.2830(3) 0.13290(18) 0.4894(3) 0.0499(8) Uani 1 1 d .
H3 H 0.2597 0.0881 0.4462 0.060 Uiso 1 1 calc R
C4 C 0.0161(3) 0.1535(2) 0.6405(3) 0.0484(8) Uani 1 1 d .
C5 C 0.2800(3) 0.04932(17) 0.6589(3) 0.0469(8) Uani 1 1 d .
H5 H 0.2907 0.0598 0.7379 0.056 Uiso 1 1 calc R
C6 C 0.2936(3) -0.2328(2) 0.7428(3) 0.0675(10) Uani 1 1 d .
H6 H 0.2646 -0.2182 0.8061 0.081 Uiso 1 1 calc R
C7 C 0.3065(3) 0.12579(17) 0.6029(2) 0.0427(7) Uani 1 1 d .
C8 C 0.2939(3) 0.20555(19) 0.4397(3) 0.0515(8) Uani 1 1 d .
H8 H 0.2787 0.2092 0.3635 0.062 Uiso 1 1 calc R
C9 C 0.3457(3) 0.19299(19) 0.6645(3) 0.0503(8) Uani 1 1 d .
H9 H 0.3656 0.1888 0.7406 0.060 Uiso 1 1 calc R
C10 C 0.3612(3) -0.02302(19) 0.6420(3) 0.0532(9) Uani 1 1 d .
H10 H 0.3398 -0.0414 0.5658 0.064 Uiso 1 1 calc R
C11 C 0.3385(3) -0.17483(19) 0.6801(3) 0.0525(8) Uani 1 1 d .
C12 C 0.3436(3) -0.0914(2) 0.7198(3) 0.0585(9) Uani 1 1 d .
C13 C -0.0094(3) 0.3141(2) 0.5820(3) 0.0645(10) Uani 1 1 d .
C14 C -0.0368(4) 0.2537(2) 0.5053(3) 0.0678(10) Uani 1 1 d .
H14 H -0.0645 0.2672 0.4321 0.081 Uiso 1 1 calc R
C15 C 0.0454(3) 0.2125(2) 0.7204(3) 0.0636(10) Uani 1 1 d .
H15 H 0.0745 0.1988 0.7933 0.076 Uiso 1 1 calc R
C16 C -0.0248(3) 0.1753(2) 0.5332(3) 0.0611(9) Uani 1 1 d .
H16 H -0.0443 0.1363 0.4794 0.073 Uiso 1 1 calc R
C17 C 0.3783(4) -0.2779(2) 0.5550(4) 0.0757(12) Uani 1 1 d .
H17 H 0.4070 -0.2930 0.4918 0.091 Uiso 1 1 calc R
C18 C 0.3798(3) -0.1986(2) 0.5853(3) 0.0659(10) Uani 1 1 d .
H18 H 0.4089 -0.1605 0.5416 0.079 Uiso 1 1 calc R
C19 C 0.3530(4) 0.4156(2) 0.5067(4) 0.0899(13) Uani 1 1 d .
H19A H 0.2917 0.4223 0.5523 0.135 Uiso 1 1 calc R
H19B H 0.3491 0.4597 0.4568 0.135 Uiso 1 1 calc R
H19C H 0.4339 0.4133 0.5519 0.135 Uiso 1 1 calc R
C20 C 0.0307(4) 0.2917(2) 0.6897(3) 0.0746(11) Uani 1 1 d .
H20 H 0.0483 0.3310 0.7433 0.089 Uiso 1 1 calc R
C21 C 0.2917(4) -0.3120(2) 0.7119(4) 0.0865(13) Uani 1 1 d .
H21 H 0.2615 -0.3505 0.7543 0.104 Uiso 1 1 calc R
C22 C 0.3345(4) -0.3339(2) 0.6183(4) 0.0878(13) Uani 1 1 d .
H22 H 0.3335 -0.3873 0.5979 0.105 Uiso 1 1 calc R
S1 S 0.03791(8) 0.05278(5) 0.67572(7) 0.0541(3) Uani 1 1 d .
C23 C -0.0217(5) 0.4001(2) 0.5492(4) 0.1015(15) Uani 1 1 d .
H23A H -0.1011 0.4196 0.5593 0.152 Uiso 1 1 calc R
H23B H -0.0145 0.4053 0.4733 0.152 Uiso 1 1 calc R
H23C H 0.0428 0.4304 0.5939 0.152 Uiso 1 1 calc R

loop_
_atom_site_aniso_label
_atom_site_aniso_U_11
_atom_site_aniso_U_22
_atom_site_aniso_U_33
_atom_site_aniso_U_23
_atom_site_aniso_U_13
_atom_site_aniso_U_12
Br1 0.0598(3) 0.0741(3) 0.0991(4) -0.0035(2) 0.0022(2) 0.00496(19)
N1 0.0608(17) 0.0357(14) 0.0491(16) 0.0058(12) 0.0067(13) -0.0063(12)
O1 0.0646(16) 0.0742(17) 0.0731(17) -0.0062(13) 0.0170(13) -0.0293(12)
O2 0.0984(19) 0.0754(18) 0.0496(16) 0.0093(13) 0.0213(13) -0.0132(15)
O3 0.0972(18) 0.0419(14) 0.0551(15) 0.0105(12) 0.0046(13) -0.0080(12)
O4 0.138(3) 0.0565(16) 0.0495(17) 0.0024(13) 0.0105(16) 0.0091(15)
C1 0.0488(19) 0.046(2) 0.052(2) 0.0027(17) 0.0042(15) -0.0060(15)
C2 0.067(2) 0.0405(19) 0.044(2) -0.0038(15) 0.0033(16) -0.0037(15)
C3 0.057(2) 0.0439(19) 0.047(2) -0.0062(16) 0.0054(15) -0.0102(15)
C4 0.0445(18) 0.057(2) 0.044(2) -0.0022(17) 0.0079(14) -0.0015(15)
C5 0.054(2) 0.0388(19) 0.0449(19) -0.0013(15) 0.0013(15) -0.0048(15)
C6 0.075(3) 0.055(2) 0.070(3) 0.013(2) 0.005(2) 0.0114(19)
C7 0.0440(17) 0.0419(18) 0.0406(19) -0.0013(15) 0.0032(14) 0.0005(14)
C8 0.061(2) 0.054(2) 0.0377(18) 0.0000(16) 0.0061(15) -0.0097(16)
C9 0.065(2) 0.043(2) 0.0398(19) 0.0010(16) 0.0008(15) 0.0006(15)
C10 0.057(2) 0.0476(19) 0.051(2) -0.0050(16) -0.0019(16) 0.0005(15)
C11 0.053(2) 0.046(2) 0.053(2) 0.0038(16) -0.0031(16) 0.0071(15)
C12 0.067(2) 0.052(2) 0.052(2) 0.0033(18) -0.0013(17) 0.0091(17)
C13 0.069(2) 0.057(2) 0.071(3) -0.005(2) 0.022(2) 0.0135(18)
C14 0.087(3) 0.061(3) 0.054(2) -0.0020(19) 0.008(2) 0.018(2)
C15 0.074(2) 0.068(3) 0.047(2) -0.0080(19) 0.0057(17) -0.0021(19)
C16 0.071(2) 0.056(2) 0.055(2) -0.0099(18) 0.0061(18) 0.0056(18)
C17 0.074(3) 0.056(3) 0.095(3) -0.014(2) 0.010(2) 0.017(2)
C18 0.060(2) 0.060(2) 0.076(3) 0.003(2) 0.007(2) 0.0059(18)
C19 0.134(4) 0.043(2) 0.085(3) 0.005(2) 0.001(3) -0.012(2)
C20 0.092(3) 0.060(3) 0.071(3) -0.021(2) 0.014(2) 0.003(2)
C21 0.097(3) 0.050(3) 0.110(4) 0.017(2) 0.013(3) 0.005(2)
C22 0.091(3) 0.047(2) 0.121(4) -0.008(3) 0.005(3) 0.011(2)
S1 0.0607(5) 0.0551(6) 0.0473(5) 0.0027(4) 0.0119(4) -0.0133(4)
C23 0.148(4) 0.052(3) 0.107(4) 0.005(2) 0.031(3) 0.028(3)

loop_
_atom_type_symbol
_atom_type_description
_atom_type_scat_dispersion_real
_atom_type_scat_dispersion_imag
_atom_type_scat_source
C C 0.0033 0.0016 'International Tables Vol C Tables 4.2.6.8 and 6.1.1.4'
H H 0.0000 0.0000 'International Tables Vol C Tables 4.2.6.8 and 6.1.1.4'
N N 0.0061 0.0033 'International Tables Vol C Tables 4.2.6.8 and 6.1.1.4'
O O 0.0106 0.0060 'International Tables Vol C Tables 4.2.6.8 and 6.1.1.4'
S S 0.1246 0.1234 'International Tables Vol C Tables 4.2.6.8 and 6.1.1.4'
Br Br -0.2901 2.4595 'International Tables Vol C Tables 4.2.6.8 and 6.1.1.4'

loop_
_geom_angle_atom_site_label_1
_geom_angle_atom_site_label_2
_geom_angle_atom_site_label_3
_geom_angle
C5 N1 S1 121.1(2)
C5 N1 H1A 107.1
S1 N1 H1A 107.1
C5 N1 H1B 107.1
S1 N1 H1B 107.1
H1A N1 H1B 106.8
C1 O3 C19 118.0(3)
O3 C1 C2 125.1(3)
O3 C1 C8 115.8(3)
C2 C1 C8 119.0(3)
C1 C2 C9 120.0(3)
C1 C2 H2 120.0
C9 C2 H2 120.0
C8 C3 C7 120.8(3)
C8 C3 H3 119.6
C7 C3 H3 119.6
C16 C4 C15 119.4(3)
C16 C4 S1 120.3(3)
C15 C4 S1 120.3(3)
N1 C5 C7 112.9(2)
N1 C5 C10 103.4(2)
C7 C5 C10 116.2(3)
N1 C5 H5 108.0
C7 C5 H5 108.0
C10 C5 H5 108.0
C21 C6 C11 120.5(4)
C21 C6 H6 119.8
C11 C6 H6 119.8
C3 C7 C9 118.0(3)
C3 C7 C5 121.5(3)
C9 C7 C5 120.3(3)
C3 C8 C1 120.5(3)
C3 C8 H8 119.7
C1 C8 H8 119.7
C2 C9 C7 121.4(3)
C2 C9 H9 119.3
C7 C9 H9 119.3
C12 C10 C5 111.2(3)
C12 C10 Br1 105.7(2)
C5 C10 Br1 111.1(2)
C12 C10 H10 109.6
C5 C10 H10 109.6
Br1 C10 H10 109.6
C6 C11 C18 118.3(3)
C6 C11 C12 118.1(3)
C18 C11 C12 123.6(3)
O4 C12 C11 121.1(3)
O4 C12 C10 119.0(3)
C11 C12 C10 120.0(3)
C20 C13 C14 117.1(4)
C20 C13 C23 121.4(4)
C14 C13 C23 121.5(4)
C16 C14 C13 122.4(4)
C16 C14 H14 118.8
C13 C14 H14 118.8
C20 C15 C4 119.1(3)
C20 C15 H15 120.5
C4 C15 H15 120.5
C14 C16 C4 120.2(3)
C14 C16 H16 119.9
C4 C16 H16 119.9
C22 C17 C18 119.7(4)
C22 C17 H17 120.1
C18 C17 H17 120.1
C17 C18 C11 121.0(4)
C17 C18 H18 119.5
C11 C18 H18 119.5
O3 C19 H19A 109.5
O3 C19 H19B 109.5
H19A C19 H19B 109.5
O3 C19 H19C 109.5
H19A C19 H19C 109.5
H19B C19 H19C 109.5
C15 C20 C13 121.9(3)
C15 C20 H20 119.1
C13 C20 H20 119.1
C6 C21 C22 120.0(4)
C6 C21 H21 120.0
C22 C21 H21 120.0
C17 C22 C21 120.5(4)
C17 C22 H22 119.7
C21 C22 H22 119.7
O2 S1 O1 119.82(16)
O2 S1 N1 108.24(15)
O1 S1 N1 104.45(15)
O2 S1 C4 108.08(16)
O1 S1 C4 107.91(15)
N1 S1 C4 107.79(13)
C13 C23 H23A 109.5
C13 C23 H23B 109.5
H23A C23 H23B 109.5
C13 C23 H23C 109.5
H23A C23 H23C 109.5
H23B C23 H23C 109.5

loop_
_geom_bond_atom_site_label_1
_geom_bond_atom_site_label_2
_geom_bond_distance
Br1 C10 1.957(3)
N1 C5 1.476(4)
N1 S1 1.623(3)
N1 H1A 0.9000
N1 H1B 0.9000
O1 S1 1.439(3)
O2 S1 1.425(2)
O3 C1 1.368(4)
O3 C19 1.437(4)
O4 C12 1.213(4)
C1 C2 1.381(4)
C1 C8 1.385(4)
C2 C9 1.380(4)
C2 H2 0.9300
C3 C8 1.379(4)
C3 C7 1.387(4)
C3 H3 0.9300
C4 C16 1.372(4)
C4 C15 1.395(5)
C4 S1 1.750(3)
C5 C7 1.511(4)
C5 C10 1.541(4)
C5 H5 0.9800
C6 C21 1.380(5)
C6 C11 1.390(5)
C6 H6 0.9300
C7 C9 1.385(4)
C8 H8 0.9300
C9 H9 0.9300
C10 C12 1.532(5)
C10 H10 0.9800
C11 C18 1.390(5)
C11 C12 1.481(5)
C13 C20 1.379(5)
C13 C14 1.383(5)
C13 C23 1.497(5)
C14 C16 1.359(5)
C14 H14 0.9300
C15 C20 1.383(5)
C15 H15 0.9300
C16 H16 0.9300
C17 C22 1.365(6)
C17 C18 1.381(5)
C17 H17 0.9300
C18 H18 0.9300
C19 H19A 0.9600
C19 H19B 0.9600
C19 H19C 0.9600
C20 H20 0.9300
C21 C22 1.377(6)
C21 H21 0.9300
C22 H22 0.9300
C23 H23A 0.9600
C23 H23B 0.9600
C23 H23C 0.9600
